data_7150018
loop_
_publ_author_name
'Uno, Hidemitsu'
'Watanabe, Hikaru'
'Yamashita, Yuko'
'Ono, Noboru'

_publ_section_title
;
 Extremely large cavity assembled by self-interlocking of distorted
 biconcave porphyrins.
;
_journal_issue 3
_journal_name_full 'Organic &amp; biomolecular chemistry'
_journal_page_first 448
_journal_page_last 453
_journal_paper_doi 10.1039/b413082k
_journal_volume 3
_journal_year 2005
_chemical_formula_moiety 'C108 H60 N4 Zn, 12(C6 H6)'
_chemical_formula_sum 'C180 H132 N4 Zn'
_chemical_formula_weight 2416.29
_space_group_IT_number 88
_symmetry_cell_setting tetragonal
_symmetry_Int_Tables_number 88
_symmetry_space_group_name_Hall '-I 4ad'
_symmetry_space_group_name_H-M 'I 41/a :2'
_atom_sites_solution_hydrogens geom
_atom_sites_solution_primary direct
_atom_sites_solution_secondary difmap
_cell_angle_alpha 90
_cell_angle_beta 90
_cell_angle_gamma 90
_cell_formula_units_Z 4
_cell_length_a 19.612(3)
_cell_length_b 19.612(2)
_cell_length_c 36.445(8)
_cell_measurement_reflns_used 17988
_cell_measurement_temperature 296(2)
_cell_measurement_theta_max 27.5
_cell_measurement_theta_min 3.0
_cell_volume 14018(4)
_computing_cell_refinement CRYSTALCLEAR
_computing_data_collection CRYSTALCLEAR
_computing_data_reduction CrystalStructure
_computing_publication_material 'CrystalStructure 3.6.0'
_computing_structure_refinement 'SHELXL-97 (Sheldrick, 1997)'
_computing_structure_solution 'DIRDIF99 (ORIENT)'
_diffrn_ambient_temperature 296(2)
_diffrn_measured_fraction_theta_full 0.993
_diffrn_measured_fraction_theta_max 0.993
_diffrn_measurement_device_type CCD
_diffrn_measurement_method w
_diffrn_radiation_monochromator graphite
_diffrn_radiation_source '6 kW rotating anode'
_diffrn_radiation_type MoKa
_diffrn_radiation_wavelength 0.71070
_diffrn_reflns_av_R_equivalents 0.0600
_diffrn_reflns_av_sigmaI/netI 0.0825
_diffrn_reflns_limit_h_max 25
_diffrn_reflns_limit_h_min 0
_diffrn_reflns_limit_k_max 25
_diffrn_reflns_limit_k_min 0
_diffrn_reflns_limit_l_max 46
_diffrn_reflns_limit_l_min 0
_diffrn_reflns_number 16256
_diffrn_reflns_theta_full 27.49
_diffrn_reflns_theta_max 27.49
_diffrn_reflns_theta_min 3.05
_exptl_absorpt_coefficient_mu 0.231
_exptl_absorpt_correction_T_max 0.9445
_exptl_absorpt_correction_T_min 0.8835
_exptl_absorpt_correction_type numerical
_exptl_absorpt_process_details
;
Higashi, T. (1999). Program for Absorption Correction.
Rigaku Corporation, Tokyo, Japan.
;
_exptl_crystal_colour red
_exptl_crystal_density_diffrn 1.145
_exptl_crystal_density_method 'not measured'
_exptl_crystal_description Prism
_exptl_crystal_F_000 5080
_exptl_crystal_size_max 0.55
_exptl_crystal_size_mid 0.40
_exptl_crystal_size_min 0.25
_refine_diff_density_max 0.829
_refine_diff_density_min -0.250
_refine_diff_density_rms 0.042
_refine_ls_goodness_of_fit_ref 1.005
_refine_ls_hydrogen_treatment noref
_refine_ls_matrix_type full
_refine_ls_number_parameters 418
_refine_ls_number_reflns 7994
_refine_ls_number_restraints 453
_refine_ls_restrained_S_all 0.998
_refine_ls_R_factor_all 0.1355
_refine_ls_R_factor_gt 0.0592
_refine_ls_shift/su_max 0.000
_refine_ls_shift/su_mean 0.000
_refine_ls_structure_factor_coef Fsqd
_refine_ls_weighting_details 'calc w=1/[s^2^(Fo^2^)+(0.0650P)^2^+0.0000P] where P=(Fo^2^+2Fc^2^)/3'
_refine_ls_weighting_scheme calc
_refine_ls_wR_factor_gt 0.1342
_refine_ls_wR_factor_ref 0.1589
_reflns_number_gt 4242
_reflns_number_total 7994
_reflns_threshold_expression >2sigma(I)
_cod_data_source_file b413082k.txt
_cod_data_source_block '__13-12PhH'
_cod_original_sg_symbol_H-M 'I 41/a'
_cod_original_formula_sum 'C180 H132 N4 Zn '
_cod_database_code 7150018

loop_
_symmetry_equiv_pos_site_id
_symmetry_equiv_pos_as_xyz
1 'x, y, z'
2 '-y+3/4, x+1/4, z+1/4'
3 '-x+1/2, -y, z+1/2'
4 'y+3/4, -x+3/4, z+3/4'
5 'x+1/2, y+1/2, z+1/2'
6 '-y+5/4, x+3/4, z+3/4'
7 '-x+1, -y+1/2, z+1'
8 'y+5/4, -x+5/4, z+5/4'
9 '-x, -y, -z'
10 'y-3/4, -x-1/4, -z-1/4'
11 'x-1/2, y, -z-1/2'
12 '-y-3/4, x-3/4, -z-3/4'
13 '-x+1/2, -y+1/2, -z+1/2'
14 'y-1/4, -x+1/4, -z+1/4'
15 'x, y+1/2, -z'
16 '-y-1/4, x-1/4, -z-1/4'

loop_
_atom_site_label
_atom_site_type_symbol
_atom_site_fract_x
_atom_site_fract_y
_atom_site_fract_z
_atom_site_U_iso_or_equiv
_atom_site_adp_type
_atom_site_occupancy
_atom_site_symmetry_multiplicity
_atom_site_calc_flag
_atom_site_refinement_flags
_atom_site_disorder_assembly
_atom_site_disorder_group
Zn1 Zn 0.0000 0.2500 0.1250 0.04135(16) Uani 1 4 d SU . .
N1 N 0.09983(8) 0.27865(8) 0.12558(5) 0.0429(4) Uani 1 1 d U . .
C1 C 0.15571(10) 0.23562(10) 0.12639(7) 0.0422(5) Uani 1 1 d U . .
C2 C 0.21686(10) 0.27604(10) 0.12616(7) 0.0453(5) Uani 1 1 d U . .
C3 C 0.19830(10) 0.34232(10) 0.12507(7) 0.0457(5) Uani 1 1 d U . .
C4 C 0.12507(10) 0.34468(10) 0.12457(7) 0.0427(5) Uani 1 1 d U . .
C5 C 0.08509(10) 0.40290(10) 0.12327(6) 0.0425(5) Uani 1 1 d U . .
H1 H 0.1080 0.4444 0.1220 0.051 Uiso 1 1 calc R . .
C6 C 0.29298(10) 0.26336(11) 0.12514(7) 0.0469(5) Uani 1 1 d U . .
H2 H 0.3053 0.2150 0.1258 0.056 Uiso 1 1 calc R . .
C7 C 0.32166(11) 0.30461(12) 0.15731(7) 0.0498(6) Uani 1 1 d U . .
C8 C 0.36127(12) 0.28056(14) 0.18508(8) 0.0612(7) Uani 1 1 d U . .
H3 H 0.3731 0.2347 0.1858 0.073 Uiso 1 1 calc R . .
C9 C 0.38465(14) 0.32537(16) 0.21311(8) 0.0701(8) Uani 1 1 d U . .
C10 C 0.42330(17) 0.3015(2) 0.24365(10) 0.0982(11) Uani 1 1 d U . .
H4 H 0.4341 0.2555 0.2455 0.118 Uiso 1 1 calc R . .
C11 C 0.4444(2) 0.3456(3) 0.27001(11) 0.1269(16) Uani 1 1 d U . .
H5 H 0.4693 0.3294 0.2899 0.152 Uiso 1 1 calc R . .
C12 C 0.4292(2) 0.4148(3) 0.26770(12) 0.1330(17) Uani 1 1 d U . .
H6 H 0.4445 0.4445 0.2858 0.160 Uiso 1 1 calc R . .
C13 C 0.39221(18) 0.4393(2) 0.23904(10) 0.1030(12) Uani 1 1 d U . .
H7 H 0.3824 0.4856 0.2379 0.124 Uiso 1 1 calc R . .
C14 C 0.36830(14) 0.39553(16) 0.21095(8) 0.0711(8) Uani 1 1 d U . .
C15 C 0.32632(13) 0.41907(14) 0.18188(8) 0.0627(7) Uani 1 1 d U . .
H8 H 0.3148 0.4650 0.1805 0.075 Uiso 1 1 calc R . .
C16 C 0.30273(11) 0.37498(12) 0.15602(7) 0.0496(6) Uani 1 1 d U . .
C17 C 0.25708(10) 0.39238(10) 0.12332(7) 0.0475(5) Uani 1 1 d U . .
H9 H 0.2427 0.4402 0.1226 0.057 Uiso 1 1 calc R . .
C18 C 0.29824(11) 0.37045(11) 0.08977(7) 0.0479(6) Uani 1 1 d U . .
C19 C 0.31709(12) 0.41068(13) 0.06132(7) 0.0582(7) Uani 1 1 d U . .
H10 H 0.3048 0.4565 0.0611 0.070 Uiso 1 1 calc R . .
C20 C 0.35553(13) 0.38329(15) 0.03190(8) 0.0630(7) Uani 1 1 d U . .
C21 C 0.37638(16) 0.42370(17) 0.00173(9) 0.0832(9) Uani 1 1 d U . .
H11 H 0.3646 0.4696 0.0010 0.100 Uiso 1 1 calc R . .
C22 C 0.41340(19) 0.3964(2) -0.02617(10) 0.1024(12) Uani 1 1 d U . .
H12 H 0.4270 0.4238 -0.0457 0.123 Uiso 1 1 calc R . .
C23 C 0.4310(2) 0.3282(2) -0.02572(10) 0.1036(12) Uani 1 1 d U . .
H13 H 0.4560 0.3100 -0.0450 0.124 Uiso 1 1 calc R . .
C24 C 0.41199(17) 0.28740(18) 0.00273(9) 0.0853(9) Uani 1 1 d U . .
H14 H 0.4245 0.2417 0.0027 0.102 Uiso 1 1 calc R . .
C25 C 0.37347(13) 0.31379(15) 0.03231(8) 0.0634(7) Uani 1 1 d U . .
C26 C 0.35389(12) 0.27289(13) 0.06265(7) 0.0563(6) Uani 1 1 d U . .
H15 H 0.3661 0.2271 0.0633 0.068 Uiso 1 1 calc R . .
C27 C 0.31745(11) 0.30019(12) 0.09076(7) 0.0482(6) Uani 1 1 d U . .
C28 C 0.2169(4) 0.4154(5) 0.2786(2) 0.200(3) Uani 1 1 d DU . .
H16 H 0.2462 0.4197 0.2985 0.240 Uiso 1 1 calc R . .
C29 C 0.1741(5) 0.4652(5) 0.2721(3) 0.226(4) Uani 1 1 d DU . .
H17 H 0.1745 0.5043 0.2865 0.271 Uiso 1 1 calc R . .
C30 C 0.1292(5) 0.4587(6) 0.2439(3) 0.286(5) Uani 1 1 d DU . .
H18 H 0.0968 0.4925 0.2397 0.344 Uiso 1 1 calc R . .
C31 C 0.1316(7) 0.4031(9) 0.2218(3) 0.344(10) Uani 1 1 d DU . .
H19 H 0.1050 0.4004 0.2008 0.413 Uiso 1 1 calc R . .
C32 C 0.1741(8) 0.3514(6) 0.2315(4) 0.321(8) Uani 1 1 d DU . .
H20 H 0.1711 0.3098 0.2193 0.386 Uiso 1 1 calc R . .
C33 C 0.2210(5) 0.3596(5) 0.2587(3) 0.253(5) Uani 1 1 d DU . .
H21 H 0.2545 0.3271 0.2631 0.304 Uiso 1 1 calc R . .
C34 C 0.3905(4) 0.5891(3) 0.13137(18) 0.190(3) Uani 1 1 d DU . .
H22 H 0.3843 0.5811 0.1563 0.228 Uiso 1 1 calc R . .
C35 C 0.3699(4) 0.6492(3) 0.11688(19) 0.200(3) Uani 1 1 d DU . .
H23 H 0.3511 0.6823 0.1320 0.240 Uiso 1 1 calc R . .
C36 C 0.3765(3) 0.6611(3) 0.0814(2) 0.194(3) Uani 1 1 d DU . .
H24 H 0.3626 0.7025 0.0714 0.233 Uiso 1 1 calc R . .
C37 C 0.4046(4) 0.6106(4) 0.05932(18) 0.174(2) Uani 1 1 d DU . .
H25 H 0.4075 0.6166 0.0341 0.209 Uiso 1 1 calc R . .
C38 C 0.4275(3) 0.5527(3) 0.0751(2) 0.149(2) Uani 1 1 d DU . .
H26 H 0.4495 0.5200 0.0609 0.179 Uiso 1 1 calc R . .
C39 C 0.4188(3) 0.5420(3) 0.1111(2) 0.151(2) Uani 1 1 d DU . .
H27 H 0.4328 0.5011 0.1216 0.181 Uiso 1 1 calc R . .
C40 C 0.5920(6) 0.4079(4) 0.1363(3) 0.279(6) Uani 1 1 d DU . .
H28 H 0.6076 0.4136 0.1602 0.335 Uiso 1 1 calc R . .
C41 C 0.6312(5) 0.4340(5) 0.1089(5) 0.348(10) Uani 1 1 d DU . .
H29 H 0.6718 0.4572 0.1130 0.418 Uiso 1 1 calc R . .
C42 C 0.6047(6) 0.4224(4) 0.0746(4) 0.266(6) Uani 1 1 d DU . .
H30 H 0.6295 0.4365 0.0542 0.319 Uiso 1 1 calc R . .
C43 C 0.5467(6) 0.3928(5) 0.0696(3) 0.201(4) Uani 1 1 d DU . .
H31 H 0.5290 0.3885 0.0460 0.242 Uiso 1 1 calc R . .
C44 C 0.5129(4) 0.3690(4) 0.0976(3) 0.194(4) Uani 1 1 d DU . .
H32 H 0.4719 0.3466 0.0931 0.233 Uiso 1 1 calc R . .
C45 C 0.5329(5) 0.3747(4) 0.1317(3) 0.215(3) Uani 1 1 d DU . .
H33 H 0.5080 0.3571 0.1512 0.259 Uiso 1 1 calc R . .

loop_
_atom_site_aniso_label
_atom_site_aniso_U_11
_atom_site_aniso_U_22
_atom_site_aniso_U_33
_atom_site_aniso_U_23
_atom_site_aniso_U_13
_atom_site_aniso_U_12
Zn1 0.03290(18) 0.03290(18) 0.0583(3) 0.000 0.000 0.000
N1 0.0333(9) 0.0333(9) 0.0622(11) 0.0022(9) -0.0012(9) -0.0003(7)
C1 0.0314(10) 0.0336(10) 0.0615(13) 0.0020(11) -0.0014(11) 0.0008(8)
C2 0.0308(10) 0.0352(11) 0.0700(14) -0.0016(12) -0.0002(11) 0.0000(8)
C3 0.0307(10) 0.0350(11) 0.0715(15) -0.0012(12) -0.0015(11) -0.0007(8)
C4 0.0329(10) 0.0337(10) 0.0615(14) 0.0005(11) -0.0013(11) -0.0025(8)
C5 0.0356(10) 0.0301(10) 0.0618(13) 0.0001(11) -0.0017(11) -0.0033(8)
C6 0.0313(10) 0.0352(10) 0.0743(14) -0.0041(12) -0.0018(12) 0.0013(8)
C7 0.0304(11) 0.0444(13) 0.0746(16) -0.0052(12) 0.0004(11) -0.0012(10)
C8 0.0428(14) 0.0576(16) 0.0830(19) -0.0018(14) -0.0092(13) 0.0064(12)
C9 0.0519(16) 0.081(2) 0.0771(19) -0.0147(16) -0.0096(14) 0.0085(14)
C10 0.088(2) 0.111(3) 0.096(3) -0.012(2) -0.033(2) 0.023(2)
C11 0.120(3) 0.161(4) 0.099(3) -0.036(3) -0.050(3) 0.034(3)
C12 0.117(3) 0.157(4) 0.125(3) -0.073(3) -0.049(3) 0.034(3)
C13 0.093(3) 0.104(3) 0.112(3) -0.050(2) -0.027(2) 0.013(2)
C14 0.0528(16) 0.0744(19) 0.086(2) -0.0255(16) -0.0105(14) 0.0030(14)
C15 0.0471(14) 0.0542(15) 0.0868(19) -0.0185(14) -0.0011(13) 0.0000(12)
C16 0.0282(11) 0.0441(13) 0.0765(17) -0.0079(12) 0.0035(11) -0.0036(9)
C17 0.0328(10) 0.0324(10) 0.0772(15) -0.0038(11) 0.0005(12) -0.0023(8)
C18 0.0302(11) 0.0417(13) 0.0718(16) -0.0030(11) -0.0001(11) -0.0048(10)
C19 0.0429(14) 0.0496(14) 0.0820(18) 0.0025(13) 0.0027(13) -0.0027(11)
C20 0.0504(15) 0.0670(17) 0.0716(18) 0.0015(14) 0.0012(13) -0.0081(13)
C21 0.078(2) 0.085(2) 0.086(2) 0.0145(18) 0.0093(17) -0.0030(18)
C22 0.098(3) 0.121(3) 0.088(3) 0.012(2) 0.026(2) -0.008(2)
C23 0.105(3) 0.121(3) 0.085(3) -0.012(2) 0.034(2) 0.003(3)
C24 0.082(2) 0.090(2) 0.084(2) -0.0141(18) 0.0187(18) 0.0031(18)
C25 0.0485(15) 0.0678(17) 0.0739(18) -0.0085(14) 0.0048(13) -0.0014(13)
C26 0.0411(13) 0.0498(14) 0.0779(18) -0.0088(13) 0.0006(12) 0.0010(11)
C27 0.0306(11) 0.0423(13) 0.0717(16) -0.0047(11) -0.0031(11) -0.0027(10)
C28 0.168(7) 0.215(9) 0.218(8) -0.001(7) 0.020(6) -0.061(6)
C29 0.220(11) 0.185(8) 0.272(10) -0.021(7) -0.038(7) -0.056(6)
C30 0.201(9) 0.431(15) 0.227(12) 0.062(10) -0.024(8) -0.061(9)
C31 0.314(15) 0.60(3) 0.123(7) -0.037(11) 0.017(8) -0.217(15)
C32 0.365(19) 0.360(12) 0.239(14) -0.117(11) 0.185(10) -0.243(12)
C33 0.219(9) 0.209(8) 0.331(15) -0.034(7) 0.170(8) -0.063(7)
C34 0.289(9) 0.118(4) 0.163(5) -0.003(4) 0.040(5) 0.012(5)
C35 0.277(8) 0.141(5) 0.181(6) 0.013(4) 0.097(6) 0.054(5)
C36 0.224(7) 0.166(6) 0.193(6) 0.054(5) 0.076(6) 0.036(5)
C37 0.191(7) 0.177(6) 0.154(5) -0.003(4) 0.047(4) -0.039(5)
C38 0.114(4) 0.138(4) 0.196(6) -0.051(4) 0.033(4) -0.040(3)
C39 0.141(5) 0.111(4) 0.200(6) -0.019(4) -0.007(4) -0.010(3)
C40 0.298(13) 0.133(8) 0.407(11) -0.062(8) -0.235(11) 0.066(7)
C41 0.224(9) 0.127(7) 0.69(3) 0.020(13) -0.177(12) -0.058(6)
C42 0.199(9) 0.102(7) 0.496(15) 0.070(9) 0.055(10) 0.037(6)
C43 0.215(10) 0.150(9) 0.240(8) -0.036(7) -0.036(7) 0.082(7)
C44 0.107(5) 0.183(7) 0.293(12) -0.038(9) -0.053(6) 0.018(4)
C45 0.205(9) 0.181(8) 0.260(9) -0.008(7) -0.030(6) 0.083(6)

loop_
_atom_type_symbol
_atom_type_description
_atom_type_scat_dispersion_real
_atom_type_scat_dispersion_imag
_atom_type_scat_source
C C 0.0033 0.0016 'International Tables Vol C Tables 4.2.6.8 and 6.1.1.4'
H H 0.0000 0.0000 'International Tables Vol C Tables 4.2.6.8 and 6.1.1.4'
N N 0.0061 0.0033 'International Tables Vol C Tables 4.2.6.8 and 6.1.1.4'
Zn Zn 0.2839 1.4301 'International Tables Vol C Tables 4.2.6.8 and 6.1.1.4'

loop_
_geom_angle_atom_site_label_1
_geom_angle_atom_site_label_2
_geom_angle_atom_site_label_3
_geom_angle
_geom_angle_site_symmetry_1
_geom_angle_site_symmetry_3
_geom_angle_publ_flag
N1 Zn1 N1 178.82(11) 7_454 . ?
N1 Zn1 N1 90.006(3) 7_454 14 ?
N1 Zn1 N1 90.006(2) . 14 ?
N1 Zn1 N1 90.006(3) 7_454 12_666 ?
N1 Zn1 N1 90.006(2) . 12_666 ?
N1 Zn1 N1 178.82(11) 14 12_666 ?
C1 N1 C4 106.70(16) . . ?
C1 N1 Zn1 126.40(13) . . ?
C4 N1 Zn1 126.89(13) . . ?
N1 C1 C5 125.33(18) . 14 ?
N1 C1 C2 108.93(16) . . ?
C5 C1 C2 125.73(18) 14 . ?
C3 C2 C1 107.81(17) . . ?
C3 C2 C6 115.04(18) . . ?
C1 C2 C6 137.08(18) . . ?
C2 C3 C4 107.50(17) . . ?
C2 C3 C17 114.82(17) . . ?
C4 C3 C17 137.63(18) . . ?
C5 C4 N1 124.63(18) . . ?
C5 C4 C3 126.32(18) . . ?
N1 C4 C3 109.05(17) . . ?
C4 C5 C1 126.70(18) . 12_666 ?
C4 C5 H1 116.6 . . ?
C1 C5 H1 116.6 12_666 . ?
C2 C6 C27 104.64(18) . . ?
C2 C6 C7 104.87(18) . . ?
C27 C6 C7 105.27(17) . . ?
C2 C6 H2 113.7 . . ?
C27 C6 H2 113.7 . . ?
C7 C6 H2 113.7 . . ?
C8 C7 C16 120.5(2) . . ?
C8 C7 C6 126.6(2) . . ?
C16 C7 C6 112.9(2) . . ?
C7 C8 C9 120.2(2) . . ?
C7 C8 H3 119.9 . . ?
C9 C8 H3 119.9 . . ?
C14 C9 C8 119.2(3) . . ?
C14 C9 C10 118.9(3) . . ?
C8 C9 C10 121.9(3) . . ?
C11 C10 C9 120.3(4) . . ?
C11 C10 H4 119.8 . . ?
C9 C10 H4 119.8 . . ?
C10 C11 C12 120.9(4) . . ?
C10 C11 H5 119.5 . . ?
C12 C11 H5 119.5 . . ?
C13 C12 C11 120.3(4) . . ?
C13 C12 H6 119.9 . . ?
C11 C12 H6 119.9 . . ?
C12 C13 C14 121.3(4) . . ?
C12 C13 H7 119.4 . . ?
C14 C13 H7 119.4 . . ?
C13 C14 C9 118.3(3) . . ?
C13 C14 C15 122.3(3) . . ?
C9 C14 C15 119.3(2) . . ?
C16 C15 C14 120.5(3) . . ?
C16 C15 H8 119.7 . . ?
C14 C15 H8 119.7 . . ?
C15 C16 C7 120.2(2) . . ?
C15 C16 C17 126.7(2) . . ?
C7 C16 C17 113.1(2) . . ?
C3 C17 C18 104.68(18) . . ?
C3 C17 C16 105.54(19) . . ?
C18 C17 C16 104.58(17) . . ?
C3 C17 H9 113.7 . . ?
C18 C17 H9 113.7 . . ?
C16 C17 H9 113.7 . . ?
C19 C18 C27 120.6(2) . . ?
C19 C18 C17 126.4(2) . . ?
C27 C18 C17 113.0(2) . . ?
C18 C19 C20 120.3(2) . . ?
C18 C19 H10 119.9 . . ?
C20 C19 H10 119.9 . . ?
C25 C20 C21 118.6(3) . . ?
C25 C20 C19 119.5(3) . . ?
C21 C20 C19 122.0(3) . . ?
C22 C21 C20 121.0(3) . . ?
C22 C21 H11 119.5 . . ?
C20 C21 H11 119.5 . . ?
C21 C22 C23 120.3(3) . . ?
C21 C22 H12 119.8 . . ?
C23 C22 H12 119.8 . . ?
C24 C23 C22 120.7(3) . . ?
C24 C23 H13 119.7 . . ?
C22 C23 H13 119.7 . . ?
C23 C24 C25 120.8(3) . . ?
C23 C24 H14 119.6 . . ?
C25 C24 H14 119.6 . . ?
C20 C25 C24 118.7(3) . . ?
C20 C25 C26 119.2(2) . . ?
C24 C25 C26 122.1(3) . . ?
C27 C26 C25 120.5(2) . . ?
C27 C26 H15 119.8 . . ?
C25 C26 H15 119.8 . . ?
C26 C27 C18 120.0(2) . . ?
C26 C27 C6 126.8(2) . . ?
C18 C27 C6 113.3(2) . . ?
C29 C28 C33 124.1(11) . . ?
C29 C28 H16 117.9 . . ?
C33 C28 H16 117.9 . . ?
C28 C29 C30 118.8(10) . . ?
C28 C29 H17 120.6 . . ?
C30 C29 H17 120.6 . . ?
C31 C30 C29 120.1(11) . . ?
C31 C30 H18 120.0 . . ?
C29 C30 H18 120.0 . . ?
C30 C31 C32 118.0(11) . . ?
C30 C31 H19 121.0 . . ?
C32 C31 H19 121.0 . . ?
C31 C32 C33 120.9(11) . . ?
C31 C32 H20 119.5 . . ?
C33 C32 H20 119.5 . . ?
C28 C33 C32 117.3(11) . . ?
C28 C33 H21 121.3 . . ?
C32 C33 H21 121.3 . . ?
C39 C34 C35 121.4(7) . . ?
C39 C34 H22 119.3 . . ?
C35 C34 H22 119.3 . . ?
C36 C35 C34 120.6(6) . . ?
C36 C35 H23 119.7 . . ?
C34 C35 H23 119.7 . . ?
C35 C36 C37 118.6(6) . . ?
C35 C36 H24 120.7 . . ?
C37 C36 H24 120.7 . . ?
C38 C37 C36 119.0(7) . . ?
C38 C37 H25 120.5 . . ?
C36 C37 H25 120.5 . . ?
C39 C38 C37 120.4(6) . . ?
C39 C38 H26 119.8 . . ?
C37 C38 H26 119.8 . . ?
C34 C39 C38 119.9(7) . . ?
C34 C39 H27 120.0 . . ?
C38 C39 H27 120.0 . . ?
C45 C40 C41 125.4(9) . . ?
C45 C40 H28 117.3 . . ?
C41 C40 H28 117.3 . . ?
C40 C41 C42 113.2(9) . . ?
C40 C41 H29 123.4 . . ?
C42 C41 H29 123.4 . . ?
C43 C42 C41 122.5(10) . . ?
C43 C42 H30 118.8 . . ?
C41 C42 H30 118.8 . . ?
C42 C43 C44 119.9(10) . . ?
C42 C43 H31 120.1 . . ?
C44 C43 H31 120.1 . . ?
C43 C44 C45 124.1(9) . . ?
C43 C44 H32 117.9 . . ?
C45 C44 H32 117.9 . . ?
C44 C45 C40 114.8(9) . . ?
C44 C45 H33 122.6 . . ?
C40 C45 H33 122.6 . . ?

loop_
_geom_bond_atom_site_label_1
_geom_bond_atom_site_label_2
_geom_bond_distance
_geom_bond_site_symmetry_2
_geom_bond_publ_flag
Zn1 N1 2.0370(16) 7_454 ?
Zn1 N1 2.0370(16) . ?
Zn1 N1 2.0370(16) 14 ?
Zn1 N1 2.0370(16) 12_666 ?
N1 C1 1.383(2) . ?
N1 C4 1.387(2) . ?
C1 C5 1.388(3) 14 ?
C1 C2 1.438(3) . ?
C2 C3 1.351(3) . ?
C2 C6 1.514(3) . ?
C3 C4 1.437(3) . ?
C3 C17 1.516(3) . ?
C4 C5 1.386(3) . ?
C5 C1 1.388(3) 12_666 ?
C5 H1 0.9300 . ?
C6 C27 1.524(3) . ?
C6 C7 1.531(3) . ?
C6 H2 0.9800 . ?
C7 C8 1.360(3) . ?
C7 C16 1.430(3) . ?
C8 C9 1.423(4) . ?
C8 H3 0.9300 . ?
C9 C14 1.415(4) . ?
C9 C10 1.426(4) . ?
C10 C11 1.357(5) . ?
C10 H4 0.9300 . ?
C11 C12 1.392(6) . ?
C11 H5 0.9300 . ?
C12 C13 1.359(5) . ?
C12 H6 0.9300 . ?
C13 C14 1.415(4) . ?
C13 H7 0.9300 . ?
C14 C15 1.419(4) . ?
C15 C16 1.360(3) . ?
C15 H8 0.9300 . ?
C16 C17 1.529(3) . ?
C17 C18 1.527(3) . ?
C17 H9 0.9800 . ?
C18 C19 1.354(3) . ?
C18 C27 1.429(3) . ?
C19 C20 1.417(4) . ?
C19 H10 0.9300 . ?
C20 C25 1.408(4) . ?
C20 C21 1.416(4) . ?
C21 C22 1.359(4) . ?
C21 H11 0.9300 . ?
C22 C23 1.382(5) . ?
C22 H12 0.9300 . ?
C23 C24 1.361(5) . ?
C23 H13 0.9300 . ?
C24 C25 1.414(4) . ?
C24 H14 0.9300 . ?
C25 C26 1.419(4) . ?
C26 C27 1.359(3) . ?
C26 H15 0.9300 . ?
C28 C29 1.309(9) . ?
C28 C33 1.314(9) . ?
C28 H16 0.9300 . ?
C29 C30 1.361(9) . ?
C29 H17 0.9300 . ?
C30 C31 1.355(12) . ?
C30 H18 0.9300 . ?
C31 C32 1.358(14) . ?
C31 H19 0.9300 . ?
C32 C33 1.362(12) . ?
C32 H20 0.9300 . ?
C33 H21 0.9300 . ?
C34 C39 1.308(7) . ?
C34 C35 1.352(7) . ?
C34 H22 0.9300 . ?
C35 C36 1.319(7) . ?
C35 H23 0.9300 . ?
C36 C37 1.392(7) . ?
C36 H24 0.9300 . ?
C37 C38 1.350(7) . ?
C37 H25 0.9300 . ?
C38 C39 1.339(7) . ?
C38 H26 0.9300 . ?
C39 H27 0.9300 . ?
C40 C45 1.341(10) . ?
C40 C41 1.359(13) . ?
C40 H28 0.9300 . ?
C41 C42 1.372(12) . ?
C41 H29 0.9300 . ?
C42 C43 1.290(9) . ?
C42 H30 0.9300 . ?
C43 C44 1.306(9) . ?
C43 H31 0.9300 . ?
C44 C45 1.306(9) . ?
C44 H32 0.9300 . ?
C45 H33 0.9300 . ?

loop_
_geom_torsion_atom_site_label_1
_geom_torsion_atom_site_label_2
_geom_torsion_atom_site_label_3
_geom_torsion_atom_site_label_4
_geom_torsion
_geom_torsion_site_symmetry_1
_geom_torsion_site_symmetry_2
_geom_torsion_site_symmetry_3
_geom_torsion_site_symmetry_4
_geom_torsion_publ_flag
N1 Zn1 N1 C1 -1.68(15) 14 . . . ?
N1 Zn1 N1 C1 179.5(2) 12_666 . . . ?
N1 Zn1 N1 C4 177.1(2) 14 . . . ?
N1 Zn1 N1 C4 -1.75(15) 12_666 . . . ?
C4 N1 C1 C5 -178.5(2) . . . 14 ?
Zn1 N1 C1 C5 0.4(4) . . . 14 ?
C4 N1 C1 C2 0.4(3) . . . . ?
Zn1 N1 C1 C2 179.39(15) . . . . ?
N1 C1 C2 C3 -0.2(3) . . . . ?
C5 C1 C2 C3 178.7(2) 14 . . . ?
N1 C1 C2 C6 -176.9(3) . . . . ?
C5 C1 C2 C6 2.1(5) 14 . . . ?
C1 C2 C3 C4 -0.1(3) . . . . ?
C6 C2 C3 C4 177.4(2) . . . . ?
C1 C2 C3 C17 -177.9(2) . . . . ?
C6 C2 C3 C17 -0.4(3) . . . . ?
C1 N1 C4 C5 179.5(2) . . . . ?
Zn1 N1 C4 C5 0.5(3) . . . . ?
C1 N1 C4 C3 -0.5(3) . . . . ?
Zn1 N1 C4 C3 -179.42(16) . . . . ?
C2 C3 C4 C5 -179.6(2) . . . . ?
C17 C3 C4 C5 -2.5(5) . . . . ?
C2 C3 C4 N1 0.3(3) . . . . ?
C17 C3 C4 N1 177.5(3) . . . . ?
N1 C4 C5 C1 1.6(4) . . . 12_666 ?
C3 C4 C5 C1 -178.4(3) . . . 12_666 ?
C3 C2 C6 C27 -55.0(3) . . . . ?
C1 C2 C6 C27 121.5(3) . . . . ?
C3 C2 C6 C7 55.5(3) . . . . ?
C1 C2 C6 C7 -128.0(3) . . . . ?
C2 C6 C7 C8 125.3(2) . . . . ?
C27 C6 C7 C8 -124.6(3) . . . . ?
C2 C6 C7 C16 -54.7(2) . . . . ?
C27 C6 C7 C16 55.3(2) . . . . ?
C16 C7 C8 C9 -0.3(4) . . . . ?
C6 C7 C8 C9 179.6(2) . . . . ?
C7 C8 C9 C14 -2.3(4) . . . . ?
C7 C8 C9 C10 176.7(3) . . . . ?
C14 C9 C10 C11 -0.5(6) . . . . ?
C8 C9 C10 C11 -179.5(3) . . . . ?
C9 C10 C11 C12 -0.5(7) . . . . ?
C10 C11 C12 C13 0.7(8) . . . . ?
C11 C12 C13 C14 -0.1(7) . . . . ?
C12 C13 C14 C9 -0.8(6) . . . . ?
C12 C13 C14 C15 176.3(4) . . . . ?
C8 C9 C14 C13 -179.8(3) . . . . ?
C10 C9 C14 C13 1.1(5) . . . . ?
C8 C9 C14 C15 3.0(4) . . . . ?
C10 C9 C14 C15 -176.1(3) . . . . ?
C13 C14 C15 C16 -178.0(3) . . . . ?
C9 C14 C15 C16 -0.9(4) . . . . ?
C14 C15 C16 C7 -1.8(4) . . . . ?
C14 C15 C16 C17 179.7(2) . . . . ?
C8 C7 C16 C15 2.4(4) . . . . ?
C6 C7 C16 C15 -177.5(2) . . . . ?
C8 C7 C16 C17 -178.9(2) . . . . ?
C6 C7 C16 C17 1.2(3) . . . . ?
C2 C3 C17 C18 55.6(3) . . . . ?
C4 C3 C17 C18 -121.4(3) . . . . ?
C2 C3 C17 C16 -54.5(3) . . . . ?
C4 C3 C17 C16 128.5(3) . . . . ?
C15 C16 C17 C3 -128.5(2) . . . . ?
C7 C16 C17 C3 52.9(2) . . . . ?
C15 C16 C17 C18 121.3(3) . . . . ?
C7 C16 C17 C18 -57.2(2) . . . . ?
C3 C17 C18 C19 126.8(2) . . . . ?
C16 C17 C18 C19 -122.4(2) . . . . ?
C3 C17 C18 C27 -53.9(2) . . . . ?
C16 C17 C18 C27 56.8(2) . . . . ?
C27 C18 C19 C20 0.7(4) . . . . ?
C17 C18 C19 C20 179.9(2) . . . . ?
C18 C19 C20 C25 0.5(4) . . . . ?
C18 C19 C20 C21 -179.8(3) . . . . ?
C25 C20 C21 C22 -0.5(5) . . . . ?
C19 C20 C21 C22 179.8(3) . . . . ?
C20 C21 C22 C23 0.5(6) . . . . ?
C21 C22 C23 C24 -0.5(6) . . . . ?
C22 C23 C24 C25 0.5(6) . . . . ?
C21 C20 C25 C24 0.5(4) . . . . ?
C19 C20 C25 C24 -179.9(3) . . . . ?
C21 C20 C25 C26 179.0(3) . . . . ?
C19 C20 C25 C26 -1.4(4) . . . . ?
C23 C24 C25 C20 -0.5(5) . . . . ?
C23 C24 C25 C26 -178.9(3) . . . . ?
C20 C25 C26 C27 0.9(4) . . . . ?
C24 C25 C26 C27 179.3(3) . . . . ?
C25 C26 C27 C18 0.4(4) . . . . ?
C25 C26 C27 C6 -179.7(2) . . . . ?
C19 C18 C27 C26 -1.2(3) . . . . ?
C17 C18 C27 C26 179.5(2) . . . . ?
C19 C18 C27 C6 178.8(2) . . . . ?
C17 C18 C27 C6 -0.4(3) . . . . ?
C2 C6 C27 C26 -125.5(2) . . . . ?
C7 C6 C27 C26 124.2(2) . . . . ?
C2 C6 C27 C18 54.4(2) . . . . ?
C7 C6 C27 C18 -55.9(2) . . . . ?
C33 C28 C29 C30 2.3(12) . . . . ?
C28 C29 C30 C31 -3.5(15) . . . . ?
C29 C30 C31 C32 8(2) . . . . ?
C30 C31 C32 C33 -11(3) . . . . ?
C29 C28 C33 C32 -5.3(14) . . . . ?
C31 C32 C33 C28 10(2) . . . . ?
C39 C34 C35 C36 1.7(11) . . . . ?
C34 C35 C36 C37 0.3(10) . . . . ?
C35 C36 C37 C38 -3.6(10) . . . . ?
C36 C37 C38 C39 4.9(10) . . . . ?
C35 C34 C39 C38 -0.5(10) . . . . ?
C37 C38 C39 C34 -2.9(10) . . . . ?
C45 C40 C41 C42 -0.7(13) . . . . ?
C40 C41 C42 C43 3.3(13) . . . . ?
C41 C42 C43 C44 -4.1(13) . . . . ?
C42 C43 C44 C45 2.1(14) . . . . ?
C43 C44 C45 C40 0.4(13) . . . . ?
C41 C40 C45 C44 -1.0(13) . . . . ?
